data_7122818
loop_
_publ_author_name
'Lv, Fan'
'Tang, Bing'
'Hao, Erhong'
'Liu, Qingyun'
'Wang, Hua'
'Jiao, Lijuan'

_publ_section_title
;
 Transition-Metal-Free Regioselective Cross-Coupling of BODIPYs with
 Thiols
;
_journal_name_full 'Chemical Communications'
_journal_paper_doi 10.1039/C8CC09821B
_journal_year 2019
_chemical_formula_moiety 'C27 H35 B F2 N2 S3'
_chemical_formula_sum 'C27 H35 B F2 N2 S3'
_chemical_formula_weight 532.56
_space_group_crystal_system monoclinic
_space_group_IT_number 14
_space_group_name_Hall '-P 2ybc'
_space_group_name_H-M_alt 'P 1 21/c 1'
_symmetry_space_group_name_Hall '-P 2ybc'
_symmetry_space_group_name_H-M 'P 1 21/c 1'
_atom_sites_solution_hydrogens geom
_audit_creation_date 2018-08-05
_audit_creation_method
;
Olex2 1.2
(compiled 2018.05.29 svn.r3508 for OlexSys, GUI svn.r5506)
;
_audit_update_record
;
2018-10-06 deposited with the CCDC.
2019-01-11 downloaded from the CCDC.
;
_cell_angle_alpha 90
_cell_angle_beta 99.898(2)
_cell_angle_gamma 90
_cell_formula_units_Z 4
_cell_length_a 12.2704(8)
_cell_length_b 15.2656(10)
_cell_length_c 15.5063(11)
_cell_measurement_reflns_used 9972
_cell_measurement_temperature 273(2)
_cell_measurement_theta_max 27.507
_cell_measurement_theta_min 2.982
_cell_volume 2861.3(3)
_computing_cell_refinement 'SAINT v8.37A (Bruker, 2015)'
_computing_data_collection 'SAINT v8.37A (Bruker, 2015)'
_computing_data_reduction 'SAINT v8.37A (Bruker, 2015)'
_computing_molecular_graphics 'Olex2 (Dolomanov et al., 2009)'
_computing_publication_material 'Olex2 (Dolomanov et al., 2009)'
_computing_structure_refinement 'ShelXL (Sheldrick, 2015)'
_computing_structure_solution 'ShelXT (Sheldrick, 2015)'
_diffrn_ambient_temperature 273.15
_diffrn_measured_fraction_theta_full 0.973
_diffrn_measured_fraction_theta_max 0.962
_diffrn_measurement_device_type 'Bruker APEX-II CCD'
_diffrn_measurement_method '\f and \w scans'
_diffrn_radiation_type MoK\a
_diffrn_radiation_wavelength 0.71073
_diffrn_reflns_av_R_equivalents 0.0535
_diffrn_reflns_av_unetI/netI 0.0324
_diffrn_reflns_Laue_measured_fraction_full 0.973
_diffrn_reflns_Laue_measured_fraction_max 0.962
_diffrn_reflns_limit_h_max 15
_diffrn_reflns_limit_h_min -13
_diffrn_reflns_limit_k_max 19
_diffrn_reflns_limit_k_min -19
_diffrn_reflns_limit_l_max 20
_diffrn_reflns_limit_l_min -19
_diffrn_reflns_number 44815
_diffrn_reflns_point_group_measured_fraction_full 0.973
_diffrn_reflns_point_group_measured_fraction_max 0.962
_diffrn_reflns_theta_full 25.242
_diffrn_reflns_theta_max 27.576
_diffrn_reflns_theta_min 2.982
_diffrn_standards_number 0
_exptl_absorpt_coefficient_mu 0.290
_exptl_absorpt_correction_T_max 0.7456
_exptl_absorpt_correction_T_min 0.6026
_exptl_absorpt_correction_type multi-scan
_exptl_absorpt_process_details
'SADABS-2014/5 (Bruker,2014/5) was used for absorption correction. wR2(int) was 0.1112 before and 0.0745 after correction. The Ratio of minimum to maximum transmission is 0.8082. The \l/2 correction factor is Not present.'
_exptl_crystal_colour colourless
_exptl_crystal_colour_primary colourless
_exptl_crystal_density_diffrn 1.236
_exptl_crystal_description block
_exptl_crystal_F_000 1128
_exptl_crystal_size_max 0.05
_exptl_crystal_size_mid 0.04
_exptl_crystal_size_min 0.03
_refine_diff_density_max 0.431
_refine_diff_density_min -0.383
_refine_diff_density_rms 0.062
_refine_ls_extinction_coef 0.013(4)
_refine_ls_extinction_expression Fc^*^=kFc[1+0.001xFc^2^\l^3^/sin(2\q)]^-1/4^
_refine_ls_extinction_method 'SHELXL-2018/3 (Sheldrick 2018)'
_refine_ls_goodness_of_fit_ref 1.052
_refine_ls_hydrogen_treatment constr
_refine_ls_matrix_type full
_refine_ls_number_parameters 371
_refine_ls_number_reflns 6368
_refine_ls_number_restraints 21
_refine_ls_restrained_S_all 1.054
_refine_ls_R_factor_all 0.1147
_refine_ls_R_factor_gt 0.0812
_refine_ls_shift/su_max 0.000
_refine_ls_shift/su_mean 0.000
_refine_ls_structure_factor_coef Fsqd
_refine_ls_weighting_details 'w=1/[\s^2^(Fo^2^)+(0.0775P)^2^+4.0703P] where P=(Fo^2^+2Fc^2^)/3'
_refine_ls_weighting_scheme calc
_refine_ls_wR_factor_gt 0.1868
_refine_ls_wR_factor_ref 0.2170
_reflns_Friedel_coverage 0.000
_reflns_number_gt 4414
_reflns_number_total 6368
_reflns_threshold_expression 'I > 2\s(I)'
_cod_data_source_file c8cc09821b2.cif
_cod_data_source_block mo_20180805b_0m
_cod_database_code 7122818
_shelx_shelxl_version_number 2018/3
_shelx_space_group_comment
;
The symmetry employed for this shelxl refinement is uniquely defined
by the following loop, which should always be used as a source of
symmetry information in preference to the above space-group names.
They are only intended as comments.
;
_shelx_estimated_absorpt_t_max 0.991
_shelx_estimated_absorpt_t_min 0.986
_olex2_refinement_description
;
1. Fixed Uiso
 At 1.2 times of:
  All C(H) groups, All C(H,H) groups, All C(H,H,H,H) groups
 At 1.5 times of:
  All C(H,H,H) groups
2. Restrained distances
 C25-C26A = C26-C25 = C27-C26 = C27A-C26A
 1.54 with sigma of 0.005
 C25-C27 = C25-C27A
 2.52 with sigma of 0.005
 S3-C9 \\sim S3A-C9
 with sigma of 0.02
 S3-C25 \\sim S3A-C25
 with sigma of 0.02
 C11A-C10 \\sim C11-C10 \\sim C12-C11 \\sim C12A-C11A
 with sigma of 0.02
 F1-B1 \\sim F1A-B1 \\sim F2-B1 \\sim F2A-B1
 with sigma of 0.02
 F1-F2 \\sim F1A-F2A
 with sigma of 0.02
3. Uiso/Uaniso restraints and constraints
Uanis(C12A) = Uanis(C12)
Uanis(C11A) = Uanis(C11)
Uanis(C27) = Uanis(C27A)
4. Others
 Sof(H10C)=Sof(H10D)=Sof(H25C)=Sof(H25D)=Sof(S3A)=Sof(C26A)=Sof(H26C)=
 Sof(H26D)=Sof(C11A)=Sof(H11C)=Sof(H11D)=Sof(C12A)=Sof(H12D)=Sof(H12E)=
 Sof(H12F)=Sof(F2)=Sof(C27)=Sof(H27D)=Sof(H27E)=Sof(H27F)=Sof(F1A)=1-FVAR(1)
 Sof(S3)=Sof(F1)=Sof(F2A)=Sof(H10A)=Sof(H10B)=Sof(C11)=Sof(H11A)=Sof(H11B)=
 Sof(C12)=Sof(H12A)=Sof(H12B)=Sof(H12C)=Sof(H25A)=Sof(H25B)=Sof(C26)=Sof(H26A)=
 Sof(H26B)=Sof(C27A)=Sof(H27A)=Sof(H27B)=Sof(H27C)=FVAR(1)
5.a Secondary CH2 refined with riding coordinates:
 C10(H10A,H10B), C10(H10C,H10D), C11(H11A,H11B), C13(H13A,H13B), C14(H14A,
 H14B), C25(H25A,H25B), C25(H25C,H25D), C26(H26A,H26B), C26A(H26C,H26D),
 C11A(H11C,H11D)
5.b Aromatic/amide H refined with riding coordinates:
 C2(H2), C7(H7), C8(H8), C18(H18), C20(H20)
5.c Idealised Me refined as rotating group:
 C12(H12A,H12B,H12C), C15(H15A,H15B,H15C), C22(H22A,H22B,H22C), C23(H23A,H23B,
 H23C), C24(H24A,H24B,H24C), C27A(H27A,H27B,H27C), C12A(H12D,H12E,H12F),
 C27(H27D,H27E,H27F)
;
_olex2_submission_special_instructions 'No special instructions were received'

loop_
_space_group_symop_operation_xyz
'x, y, z'
'-x, y+1/2, -z+1/2'
'-x, -y, -z'
'x, -y-1/2, z-1/2'

loop_
_atom_site_label
_atom_site_type_symbol
_atom_site_fract_x
_atom_site_fract_y
_atom_site_fract_z
_atom_site_U_iso_or_equiv
_atom_site_adp_type
_atom_site_occupancy
_atom_site_site_symmetry_order
_atom_site_calc_flag
_atom_site_refinement_flags_posn
_atom_site_refinement_flags_occupancy
_atom_site_disorder_assembly
_atom_site_disorder_group
S1 S 0.56308(10) 0.76460(7) 0.59349(6) 0.0718(4) Uani 1 1 d . . . .
S2 S 0.69468(9) 0.42994(7) 0.50536(6) 0.0645(3) Uani 1 1 d . . . .
S3 S 0.8083(5) 0.7245(3) 0.9559(3) 0.0652(8) Uani 0.659(6) 1 d D P A 1
F1 F 0.5965(9) 0.6788(10) 0.7860(11) 0.111(4) Uani 0.659(6) 1 d D P A 1
F2A F 0.7667(8) 0.7442(4) 0.7530(6) 0.089(2) Uani 0.659(6) 1 d D P A 2
N1 N 0.6762(2) 0.62672(18) 0.66954(16) 0.0497(6) Uani 1 1 d . . . .
N2 N 0.7704(2) 0.60770(19) 0.82283(16) 0.0527(7) Uani 1 1 d . . . .
C1 C 0.6201(3) 0.6615(2) 0.59435(19) 0.0507(7) Uani 1 1 d . . . .
C2 C 0.6178(3) 0.6012(2) 0.5250(2) 0.0544(8) Uani 1 1 d . . . .
H2 H 0.585343 0.610188 0.466936 0.065 Uiso 1 1 calc R . . .
C3 C 0.6724(3) 0.5265(2) 0.5588(2) 0.0505(7) Uani 1 1 d . . . .
C4 C 0.7092(3) 0.5421(2) 0.65079(19) 0.0471(7) Uani 1 1 d . . . .
C5 C 0.7666(2) 0.4895(2) 0.7162(2) 0.0479(7) Uani 1 1 d . . . .
C6 C 0.7954(3) 0.5226(2) 0.8022(2) 0.0513(7) Uani 1 1 d . . . .
C7 C 0.8537(3) 0.4828(3) 0.8773(2) 0.0630(9) Uani 1 1 d . . . .
H7 H 0.880810 0.425814 0.881402 0.076 Uiso 1 1 calc R . . .
C8 C 0.8637(3) 0.5433(3) 0.9444(2) 0.0662(10) Uani 1 1 d . . . .
H8 H 0.898027 0.534409 1.002007 0.079 Uiso 1 1 calc R . . .
C9 C 0.8125(3) 0.6207(3) 0.9094(2) 0.0580(9) Uani 1 1 d D . . .
C10 C 0.5009(4) 0.7782(3) 0.4793(3) 0.0777(12) Uani 1 1 d D . . .
H10A H 0.551152 0.756464 0.442312 0.093 Uiso 0.659(6) 1 calc R P A 1
H10B H 0.433116 0.744401 0.466915 0.093 Uiso 0.659(6) 1 calc R P A 1
H10C H 0.554887 0.797280 0.444347 0.093 Uiso 0.341(6) 1 calc R P A 2
H10D H 0.466178 0.724544 0.454900 0.093 Uiso 0.341(6) 1 calc R P A 2
C11 C 0.4757(8) 0.8747(5) 0.4591(5) 0.094(3) Uani 0.659(6) 1 d D P A 1
H11A H 0.541520 0.909527 0.478261 0.113 Uiso 0.659(6) 1 calc R P A 1
H11B H 0.453918 0.882547 0.396380 0.113 Uiso 0.659(6) 1 calc R P A 1
C12 C 0.3828(10) 0.9058(8) 0.5055(7) 0.149(5) Uani 0.659(6) 1 d D P A 1
H12A H 0.357140 0.962131 0.483185 0.223 Uiso 0.659(6) 1 calc GR P A 1
H12B H 0.409888 0.910122 0.567227 0.223 Uiso 0.659(6) 1 calc GR P A 1
H12C H 0.322804 0.864590 0.495354 0.223 Uiso 0.659(6) 1 calc GR P A 1
C13 C 0.6367(3) 0.4555(3) 0.3918(2) 0.0650(9) Uani 1 1 d . . . .
H13A H 0.620540 0.401087 0.359810 0.078 Uiso 1 1 calc R . . .
H13B H 0.567360 0.486437 0.390298 0.078 Uiso 1 1 calc R . . .
C14 C 0.7109(4) 0.5097(3) 0.3466(3) 0.0784(12) Uani 1 1 d . . . .
H14A H 0.781022 0.479703 0.348982 0.094 Uiso 1 1 calc R . . .
H14B H 0.725146 0.565119 0.376970 0.094 Uiso 1 1 calc R . . .
C15 C 0.6601(5) 0.5270(4) 0.2508(3) 0.1033(17) Uani 1 1 d . . . .
H15A H 0.645069 0.472257 0.220707 0.155 Uiso 1 1 calc GR . . .
H15B H 0.710913 0.560508 0.223488 0.155 Uiso 1 1 calc GR . . .
H15C H 0.592350 0.559179 0.248313 0.155 Uiso 1 1 calc GR . . .
C16 C 0.7989(3) 0.3973(2) 0.7001(2) 0.0480(7) Uani 1 1 d . . . .
C17 C 0.9024(3) 0.3788(2) 0.6789(2) 0.0580(8) Uani 1 1 d . . . .
C18 C 0.9314(3) 0.2925(3) 0.6683(3) 0.0665(10) Uani 1 1 d . . . .
H18 H 1.000164 0.280291 0.653663 0.080 Uiso 1 1 calc R . . .
C19 C 0.8616(3) 0.2235(2) 0.6787(3) 0.0642(9) Uani 1 1 d . . . .
C20 C 0.7603(3) 0.2434(2) 0.6999(3) 0.0641(9) Uani 1 1 d . . . .
H20 H 0.712579 0.197719 0.707270 0.077 Uiso 1 1 calc R . . .
C21 C 0.7261(3) 0.3287(2) 0.7107(2) 0.0540(8) Uani 1 1 d . . . .
C22 C 0.9813(4) 0.4510(3) 0.6649(4) 0.0958(16) Uani 1 1 d . . . .
H22A H 0.953329 0.481212 0.611303 0.144 Uiso 1 1 calc GR . . .
H22B H 1.052393 0.426376 0.661426 0.144 Uiso 1 1 calc GR . . .
H22C H 0.988368 0.491499 0.712880 0.144 Uiso 1 1 calc GR . . .
C23 C 0.8965(5) 0.1302(3) 0.6661(4) 0.1009(17) Uani 1 1 d . . . .
H23A H 0.882535 0.116026 0.604906 0.151 Uiso 1 1 calc GR . . .
H23B H 0.855053 0.091278 0.696920 0.151 Uiso 1 1 calc GR . . .
H23C H 0.973990 0.123806 0.688619 0.151 Uiso 1 1 calc GR . . .
C24 C 0.6132(3) 0.3475(3) 0.7313(3) 0.0784(12) Uani 1 1 d . . . .
H24A H 0.619752 0.386583 0.780483 0.118 Uiso 1 1 calc GR . . .
H24B H 0.579391 0.293799 0.745205 0.118 Uiso 1 1 calc GR . . .
H24C H 0.568196 0.374281 0.681497 0.118 Uiso 1 1 calc GR . . .
C25 C 0.8720(4) 0.7056(3) 1.0690(3) 0.0896(15) Uani 1 1 d D . . .
H25A H 0.836283 0.741023 1.107962 0.108 Uiso 0.659(6) 1 calc R P A 1
H25B H 0.865203 0.644430 1.084217 0.108 Uiso 0.659(6) 1 calc R P A 1
H25C H 0.829539 0.681224 1.110575 0.108 Uiso 0.341(6) 1 calc R P A 2
H25D H 0.930299 0.664087 1.063542 0.108 Uiso 0.341(6) 1 calc R P A 2
C26 C 0.9935(5) 0.7309(7) 1.0772(6) 0.125(4) Uani 0.659(6) 1 d D P A 1
H26A H 1.021516 0.711499 1.025573 0.150 Uiso 0.659(6) 1 calc R P A 1
H26B H 1.036000 0.701865 1.127732 0.150 Uiso 0.659(6) 1 calc R P A 1
C27A C 1.0284(10) 0.8130(8) 1.0674(10) 0.151(4) Uani 0.659(6) 1 d D P A 2
H27A H 1.007521 0.816208 1.004910 0.227 Uiso 0.659(6) 1 calc GR P A 2
H27B H 1.083490 0.768303 1.082249 0.227 Uiso 0.659(6) 1 calc GR P A 2
H27C H 1.057927 0.868394 1.089468 0.227 Uiso 0.659(6) 1 calc GR P A 2
B1 B 0.7003(4) 0.6722(3) 0.7602(2) 0.0625(11) Uani 1 1 d D . . .
S3A S 0.7809(11) 0.7132(8) 0.9627(7) 0.109(5) Uani 0.341(6) 1 d D P A 2
C26A C 0.9266(7) 0.7906(5) 1.1082(6) 0.061(3) Uani 0.341(6) 1 d D P A 2
H26C H 0.873697 0.838304 1.097725 0.073 Uiso 0.341(6) 1 calc R P A 2
H26D H 0.948495 0.783875 1.170999 0.073 Uiso 0.341(6) 1 calc R P A 2
C11A C 0.4124(13) 0.8520(11) 0.4864(10) 0.094(3) Uani 0.341(6) 1 d D P A 2
H11C H 0.450245 0.899857 0.520298 0.113 Uiso 0.341(6) 1 calc R P A 2
H11D H 0.386452 0.874250 0.427868 0.113 Uiso 0.341(6) 1 calc R P A 2
C12A C 0.3106(16) 0.8286(15) 0.5266(13) 0.149(5) Uani 0.341(6) 1 d D P A 2
H12D H 0.252980 0.807299 0.481670 0.223 Uiso 0.341(6) 1 calc GR P A 2
H12E H 0.285056 0.879753 0.553176 0.223 Uiso 0.341(6) 1 calc GR P A 2
H12F H 0.329825 0.784023 0.570274 0.223 Uiso 0.341(6) 1 calc GR P A 2
F2 F 0.7336(16) 0.7569(8) 0.7587(14) 0.133(9) Uani 0.341(6) 1 d D P A 1
C27 C 1.0079(15) 0.8307(9) 1.087(2) 0.151(4) Uani 0.341(6) 1 d D P A 1
H27D H 1.010805 0.856338 1.031101 0.227 Uiso 0.341(6) 1 calc GR P A 1
H27E H 1.075361 0.843303 1.126623 0.227 Uiso 0.341(6) 1 calc GR P A 1
H27F H 0.946499 0.854846 1.110138 0.227 Uiso 0.341(6) 1 calc GR P A 1
F1A F 0.6135(16) 0.7056(16) 0.7946(19) 0.086(5) Uani 0.341(6) 1 d D P A 2

loop_
_atom_site_aniso_label
_atom_site_aniso_U_11
_atom_site_aniso_U_22
_atom_site_aniso_U_33
_atom_site_aniso_U_23
_atom_site_aniso_U_13
_atom_site_aniso_U_12
S1 0.0889(7) 0.0698(6) 0.0503(5) -0.0040(4) -0.0057(4) 0.0302(5)
S2 0.0773(6) 0.0639(6) 0.0501(5) -0.0098(4) 0.0047(4) 0.0090(5)
S3 0.0729(19) 0.0702(13) 0.0463(11) -0.0113(9) -0.0076(10) 0.0137(11)
F1 0.105(5) 0.183(12) 0.042(3) -0.016(6) 0.006(4) 0.084(5)
F2A 0.147(5) 0.053(3) 0.053(3) 0.001(3) -0.016(3) -0.011(4)
N1 0.0513(14) 0.0555(15) 0.0403(13) -0.0002(11) 0.0024(11) 0.0109(12)
N2 0.0535(15) 0.0641(17) 0.0376(13) -0.0042(11) -0.0004(11) 0.0109(13)
C1 0.0522(17) 0.0599(19) 0.0377(15) 0.0001(13) 0.0014(12) 0.0093(14)
C2 0.0578(18) 0.064(2) 0.0386(15) -0.0033(14) 0.0013(13) 0.0060(16)
C3 0.0494(17) 0.0601(19) 0.0416(15) -0.0050(14) 0.0070(12) 0.0003(14)
C4 0.0477(16) 0.0538(17) 0.0396(15) -0.0043(12) 0.0071(12) 0.0036(13)
C5 0.0458(16) 0.0520(17) 0.0449(16) 0.0000(13) 0.0048(12) 0.0007(13)
C6 0.0486(17) 0.0546(18) 0.0476(17) 0.0024(14) -0.0002(13) 0.0074(14)
C7 0.065(2) 0.060(2) 0.057(2) 0.0027(16) -0.0086(16) 0.0081(17)
C8 0.068(2) 0.078(3) 0.0463(18) 0.0034(17) -0.0084(16) 0.0099(19)
C9 0.0543(18) 0.075(2) 0.0408(16) -0.0101(15) -0.0015(13) 0.0121(17)
C10 0.092(3) 0.078(3) 0.053(2) 0.0026(18) -0.016(2) 0.025(2)
C11 0.122(7) 0.090(5) 0.062(4) 0.017(3) -0.005(4) 0.029(5)
C12 0.174(11) 0.162(10) 0.105(6) -0.001(7) 0.008(6) 0.111(9)
C13 0.068(2) 0.074(2) 0.0512(19) -0.0155(17) 0.0051(16) -0.0018(19)
C14 0.079(3) 0.092(3) 0.068(2) -0.005(2) 0.023(2) -0.004(2)
C15 0.132(5) 0.113(4) 0.069(3) 0.017(3) 0.028(3) 0.027(4)
C16 0.0467(16) 0.0508(17) 0.0445(15) 0.0012(13) 0.0022(12) 0.0054(13)
C17 0.0476(18) 0.063(2) 0.062(2) -0.0043(16) 0.0056(15) 0.0015(15)
C18 0.057(2) 0.072(2) 0.070(2) -0.0025(19) 0.0091(17) 0.0173(18)
C19 0.075(2) 0.0517(19) 0.064(2) 0.0033(16) 0.0044(18) 0.0111(17)
C20 0.076(2) 0.054(2) 0.061(2) 0.0082(16) 0.0075(18) -0.0070(17)
C21 0.0547(18) 0.060(2) 0.0462(17) 0.0025(14) 0.0049(13) -0.0023(15)
C22 0.075(3) 0.077(3) 0.144(5) -0.021(3) 0.041(3) -0.018(2)
C23 0.119(4) 0.061(3) 0.118(4) 0.003(3) 0.007(3) 0.023(3)
C24 0.064(2) 0.093(3) 0.083(3) -0.012(2) 0.028(2) -0.016(2)
C25 0.109(4) 0.107(4) 0.045(2) -0.016(2) -0.008(2) 0.018(3)
C26 0.139(9) 0.137(9) 0.082(6) -0.001(5) -0.028(5) 0.030(7)
C27A 0.239(12) 0.089(6) 0.125(10) -0.069(6) 0.027(7) -0.020(7)
B1 0.080(3) 0.065(3) 0.0398(18) -0.0039(17) 0.0011(18) 0.027(2)
S3A 0.102(7) 0.149(8) 0.064(4) -0.047(5) -0.022(4) 0.060(6)
C26A 0.060(6) 0.073(7) 0.045(5) -0.017(5) -0.003(4) 0.002(5)
C11A 0.122(7) 0.090(5) 0.062(4) 0.017(3) -0.005(4) 0.029(5)
C12A 0.174(11) 0.162(10) 0.105(6) -0.001(7) 0.008(6) 0.111(9)
F2 0.24(2) 0.064(6) 0.071(7) -0.033(5) -0.052(10) 0.082(9)
C27 0.239(12) 0.089(6) 0.125(10) -0.069(6) 0.027(7) -0.020(7)
F1A 0.099(9) 0.114(9) 0.039(7) -0.016(6) -0.004(6) 0.068(7)

loop_
_atom_type_symbol
_atom_type_description
_atom_type_scat_dispersion_real
_atom_type_scat_dispersion_imag
_atom_type_scat_source
C C 0.0033 0.0016 'International Tables Vol C Tables 4.2.6.8 and 6.1.1.4'
H H 0.0000 0.0000 'International Tables Vol C Tables 4.2.6.8 and 6.1.1.4'
B B 0.0013 0.0007 'International Tables Vol C Tables 4.2.6.8 and 6.1.1.4'
F F 0.0171 0.0103 'International Tables Vol C Tables 4.2.6.8 and 6.1.1.4'
N N 0.0061 0.0033 'International Tables Vol C Tables 4.2.6.8 and 6.1.1.4'
S S 0.1246 0.1234 'International Tables Vol C Tables 4.2.6.8 and 6.1.1.4'

loop_
_geom_angle_atom_site_label_1
_geom_angle_atom_site_label_2
_geom_angle_atom_site_label_3
_geom_angle
C1 S1 C10 102.36(17)
C3 S2 C13 102.21(17)
C9 S3 C25 102.5(3)
C1 N1 C4 107.8(3)
C1 N1 B1 126.4(3)
C4 N1 B1 125.8(3)
C6 N2 B1 125.2(3)
C9 N2 C6 107.5(3)
C9 N2 B1 127.1(3)
N1 C1 S1 120.7(2)
N1 C1 C2 109.8(3)
C2 C1 S1 129.5(2)
C1 C2 H2 126.1
C3 C2 C1 107.8(3)
C3 C2 H2 126.1
C2 C3 S2 128.8(2)
C2 C3 C4 106.8(3)
C4 C3 S2 124.3(3)
N1 C4 C3 107.8(3)
C5 C4 N1 120.7(3)
C5 C4 C3 131.5(3)
C4 C5 C6 119.8(3)
C4 C5 C16 122.6(3)
C6 C5 C16 117.6(3)
N2 C6 C5 121.6(3)
N2 C6 C7 108.5(3)
C7 C6 C5 129.9(3)
C6 C7 H7 126.2
C8 C7 C6 107.7(3)
C8 C7 H7 126.2
C7 C8 H8 126.4
C7 C8 C9 107.2(3)
C9 C8 H8 126.4
N2 C9 S3 120.2(3)
N2 C9 C8 109.0(3)
N2 C9 S3A 120.9(4)
C8 C9 S3 130.4(3)
C8 C9 S3A 129.2(5)
S1 C10 H10A 109.6
S1 C10 H10B 109.6
S1 C10 H10C 111.6
S1 C10 H10D 111.6
H10A C10 H10B 108.1
H10C C10 H10D 109.4
C11 C10 S1 110.3(4)
C11 C10 H10A 109.6
C11 C10 H10B 109.6
C11A C10 S1 101.1(6)
C11A C10 H10C 111.6
C11A C10 H10D 111.6
C10 C11 H11A 109.6
C10 C11 H11B 109.6
H11A C11 H11B 108.1
C12 C11 C10 110.1(7)
C12 C11 H11A 109.6
C12 C11 H11B 109.6
C11 C12 H12A 109.5
C11 C12 H12B 109.5
C11 C12 H12C 109.5
H12A C12 H12B 109.5
H12A C12 H12C 109.5
H12B C12 H12C 109.5
S2 C13 H13A 108.8
S2 C13 H13B 108.8
H13A C13 H13B 107.7
C14 C13 S2 113.8(3)
C14 C13 H13A 108.8
C14 C13 H13B 108.8
C13 C14 H14A 109.2
C13 C14 H14B 109.2
C13 C14 C15 111.9(4)
H14A C14 H14B 107.9
C15 C14 H14A 109.2
C15 C14 H14B 109.2
C14 C15 H15A 109.5
C14 C15 H15B 109.5
C14 C15 H15C 109.5
H15A C15 H15B 109.5
H15A C15 H15C 109.5
H15B C15 H15C 109.5
C17 C16 C5 120.6(3)
C17 C16 C21 119.9(3)
C21 C16 C5 119.4(3)
C16 C17 C22 121.2(3)
C18 C17 C16 119.0(3)
C18 C17 C22 119.7(4)
C17 C18 H18 118.8
C17 C18 C19 122.3(4)
C19 C18 H18 118.8
C18 C19 C23 120.6(4)
C20 C19 C18 117.6(3)
C20 C19 C23 121.8(4)
C19 C20 H20 118.6
C19 C20 C21 122.8(4)
C21 C20 H20 118.6
C16 C21 C24 120.6(3)
C20 C21 C16 118.4(3)
C20 C21 C24 121.0(3)
C17 C22 H22A 109.5
C17 C22 H22B 109.5
C17 C22 H22C 109.5
H22A C22 H22B 109.5
H22A C22 H22C 109.5
H22B C22 H22C 109.5
C19 C23 H23A 109.5
C19 C23 H23B 109.5
C19 C23 H23C 109.5
H23A C23 H23B 109.5
H23A C23 H23C 109.5
H23B C23 H23C 109.5
C21 C24 H24A 109.5
C21 C24 H24B 109.5
C21 C24 H24C 109.5
H24A C24 H24B 109.5
H24A C24 H24C 109.5
H24B C24 H24C 109.5
S3 C25 H25A 110.3
S3 C25 H25B 110.3
H25A C25 H25B 108.6
H25C C25 H25D 107.2
C26 C25 S3 107.0(5)
C26 C25 H25A 110.3
C26 C25 H25B 110.3
S3A C25 H25C 108.0
S3A C25 H25D 108.0
C26A C25 H25C 108.0
C26A C25 H25D 108.0
C26A C25 S3A 117.4(6)
C25 C26 H26A 109.5
C25 C26 H26B 109.5
C25 C26 C27 110.6(5)
H26A C26 H26B 108.1
C27 C26 H26A 109.5
C27 C26 H26B 109.5
H27A C27A H27B 109.5
H27A C27A H27C 109.5
H27B C27A H27C 109.5
C26A C27A H27A 109.5
C26A C27A H27B 109.5
C26A C27A H27C 109.5
F1 B1 N1 104.5(7)
F1 B1 N2 107.6(8)
F2A B1 N1 107.8(5)
F2A B1 N2 106.6(5)
N2 B1 N1 106.6(3)
F2 B1 F1 103.1(9)
F2 B1 N1 115.0(10)
F2 B1 N2 118.9(9)
F1A B1 F2A 104.1(10)
F1A B1 N1 118.7(12)
F1A B1 N2 112.4(14)
C9 S3A C25 103.2(6)
C25 C26A H26C 109.5
C25 C26A H26D 109.5
C27A C26A C25 110.8(4)
C27A C26A H26C 109.5
C27A C26A H26D 109.5
H26C C26A H26D 108.1
C10 C11A H11C 107.6
C10 C11A H11D 107.6
H11C C11A H11D 107.1
C12A C11A C10 118.7(13)
C12A C11A H11C 107.6
C12A C11A H11D 107.6
C11A C12A H12D 109.5
C11A C12A H12E 109.5
C11A C12A H12F 109.5
H12D C12A H12E 109.5
H12D C12A H12F 109.5
H12E C12A H12F 109.5
C26 C27 H27D 109.5
C26 C27 H27E 109.5
C26 C27 H27F 109.5
H27D C27 H27E 109.5
H27D C27 H27F 109.5
H27E C27 H27F 109.5

loop_
_geom_bond_atom_site_label_1
_geom_bond_atom_site_label_2
_geom_bond_distance
S1 C1 1.721(3)
S1 C10 1.815(4)
S2 C3 1.736(3)
S2 C13 1.825(4)
S3 C9 1.746(6)
S3 C25 1.816(6)
F1 B1 1.403(8)
F2A B1 1.384(7)
N1 C1 1.357(4)
N1 C4 1.400(4)
N1 B1 1.550(5)
N2 C6 1.385(4)
N2 C9 1.368(4)
N2 B1 1.538(5)
C1 C2 1.413(4)
C2 H2 0.9300
C2 C3 1.378(5)
C3 C4 1.441(4)
C4 C5 1.387(4)
C5 C6 1.412(4)
C5 C16 1.495(4)
C6 C7 1.397(4)
C7 H7 0.9300
C7 C8 1.381(5)
C8 H8 0.9300
C8 C9 1.402(5)
C9 S3A 1.714(11)
C10 H10A 0.9700
C10 H10B 0.9700
C10 H10C 0.9700
C10 H10D 0.9700
C10 C11 1.528(8)
C10 C11A 1.582(13)
C11 H11A 0.9700
C11 H11B 0.9700
C11 C12 1.525(11)
C12 H12A 0.9600
C12 H12B 0.9600
C12 H12C 0.9600
C13 H13A 0.9700
C13 H13B 0.9700
C13 C14 1.491(6)
C14 H14A 0.9700
C14 H14B 0.9700
C14 C15 1.531(6)
C15 H15A 0.9600
C15 H15B 0.9600
C15 H15C 0.9600
C16 C17 1.395(5)
C16 C21 1.404(5)
C17 C18 1.382(5)
C17 C22 1.508(6)
C18 H18 0.9300
C18 C19 1.383(6)
C19 C20 1.373(6)
C19 C23 1.510(6)
C20 H20 0.9300
C20 C21 1.387(5)
C21 C24 1.503(5)
C22 H22A 0.9600
C22 H22B 0.9600
C22 H22C 0.9600
C23 H23A 0.9600
C23 H23B 0.9600
C23 H23C 0.9600
C24 H24A 0.9600
C24 H24B 0.9600
C24 H24C 0.9600
C25 H25A 0.9700
C25 H25B 0.9700
C25 H25C 0.9700
C25 H25D 0.9700
C25 C26 1.524(5)
C25 S3A 1.830(11)
C25 C26A 1.538(5)
C26 H26A 0.9700
C26 H26B 0.9700
C26 C27 1.540(5)
C27A H27A 0.9600
C27A H27B 0.9600
C27A H27C 0.9600
C27A C26A 1.532(5)
B1 F2 1.357(12)
B1 F1A 1.369(13)
C26A H26C 0.9700
C26A H26D 0.9700
C11A H11C 0.9700
C11A H11D 0.9700
C11A C12A 1.532(16)
C12A H12D 0.9600
C12A H12E 0.9600
C12A H12F 0.9600
C27 H27D 0.9600
C27 H27E 0.9600
C27 H27F 0.9600

loop_
_geom_torsion_atom_site_label_1
_geom_torsion_atom_site_label_2
_geom_torsion_atom_site_label_3
_geom_torsion_atom_site_label_4
_geom_torsion
S1 C1 C2 C3 -178.3(3)
S1 C10 C11 C12 -68.5(8)
S1 C10 C11A C12A -71.0(15)
S2 C3 C4 N1 180.0(2)
S2 C3 C4 C5 -0.3(5)
S2 C13 C14 C15 178.3(3)
S3 C25 C26 C27 81.0(16)
N1 C1 C2 C3 1.1(4)
N1 C4 C5 C6 -2.2(5)
N1 C4 C5 C16 177.1(3)
N2 C6 C7 C8 0.5(4)
N2 C9 S3A C25 -172.1(4)
C1 S1 C10 C11 -163.3(5)
C1 S1 C10 C11A 158.6(8)
C1 N1 C4 C3 1.2(4)
C1 N1 C4 C5 -178.5(3)
C1 N1 B1 F1 68.7(8)
C1 N1 B1 F2A -63.4(6)
C1 N1 B1 N2 -177.5(3)
C1 N1 B1 F2 -43.6(10)
C1 N1 B1 F1A 54.4(15)
C1 C2 C3 S2 179.2(3)
C1 C2 C3 C4 -0.3(4)
C2 C3 C4 N1 -0.5(4)
C2 C3 C4 C5 179.2(3)
C3 S2 C13 C14 78.8(3)
C3 C4 C5 C6 178.1(3)
C3 C4 C5 C16 -2.6(5)
C4 N1 C1 S1 178.0(2)
C4 N1 C1 C2 -1.4(4)
C4 N1 B1 F1 -111.6(8)
C4 N1 B1 F2A 116.3(5)
C4 N1 B1 N2 2.2(5)
C4 N1 B1 F2 136.1(10)
C4 N1 B1 F1A -125.8(14)
C4 C5 C6 N2 -1.7(5)
C4 C5 C6 C7 -179.0(4)
C4 C5 C16 C17 93.1(4)
C4 C5 C16 C21 -90.0(4)
C5 C6 C7 C8 178.0(4)
C5 C16 C17 C18 177.1(3)
C5 C16 C17 C22 -4.7(5)
C5 C16 C21 C20 -176.7(3)
C5 C16 C21 C24 4.6(5)
C6 N2 C9 S3 173.8(3)
C6 N2 C9 C8 -0.6(4)
C6 N2 C9 S3A -170.6(6)
C6 N2 B1 F1 105.4(7)
C6 N2 B1 F2A -121.1(5)
C6 N2 B1 N1 -6.2(5)
C6 N2 B1 F2 -138.0(11)
C6 N2 B1 F1A 125.5(11)
C6 C5 C16 C17 -87.6(4)
C6 C5 C16 C21 89.3(4)
C6 C7 C8 C9 -0.8(5)
C7 C8 C9 S3 -172.7(4)
C7 C8 C9 N2 0.8(5)
C7 C8 C9 S3A 169.8(7)
C8 C9 S3A C25 20.1(10)
C9 S3 C25 C26 96.3(5)
C9 N2 C6 C5 -177.7(3)
C9 N2 C6 C7 0.1(4)
C9 N2 B1 F1 -69.6(7)
C9 N2 B1 F2A 63.9(6)
C9 N2 B1 N1 178.8(3)
C9 N2 B1 F2 46.9(11)
C9 N2 B1 F1A -49.6(12)
C10 S1 C1 N1 179.5(3)
C10 S1 C1 C2 -1.2(4)
C13 S2 C3 C2 4.1(4)
C13 S2 C3 C4 -176.5(3)
C16 C5 C6 N2 179.0(3)
C16 C5 C6 C7 1.7(5)
C16 C17 C18 C19 -0.6(6)
C17 C16 C21 C20 0.3(5)
C17 C16 C21 C24 -178.5(3)
C17 C18 C19 C20 0.3(6)
C17 C18 C19 C23 179.8(4)
C18 C19 C20 C21 0.2(6)
C19 C20 C21 C16 -0.5(5)
C19 C20 C21 C24 178.2(4)
C21 C16 C17 C18 0.2(5)
C21 C16 C17 C22 178.4(4)
C22 C17 C18 C19 -178.8(4)
C23 C19 C20 C21 -179.2(4)
C25 S3 C9 N2 179.5(3)
C25 S3 C9 C8 -7.5(6)
B1 N1 C1 S1 -2.2(5)
B1 N1 C1 C2 178.3(3)
B1 N1 C4 C3 -178.6(3)
B1 N1 C4 C5 1.7(5)
B1 N2 C6 C5 6.4(5)
B1 N2 C6 C7 -175.8(3)
B1 N2 C9 S3 -10.5(6)
B1 N2 C9 C8 175.2(4)
B1 N2 C9 S3A 5.2(8)
S3A C25 C26A C27A -80.7(11)
C26A C25 S3A C9 140.0(6)
